data_7251870
loop_
_publ_author_name
'Wang, Zongkang'
'Liu, Yiting'
'Liang, Chaoying'
'Yan, Yihui'
'Yang, Linrui'
'Wang, Yan'
'Jiang, Yakun'
'Wang, Chengyu'
'Li, Yanzhong'

_publ_section_title
;
 Visible light induced 6\p electrocyclization: divergent synthesis of
 seven membered ring derivatives
;
_journal_issue 17
_journal_name_full 'Green Chemistry'
_journal_page_first 7286
_journal_page_last 7292
_journal_paper_doi 10.1039/D6GC01010E
_journal_volume 28
_journal_year 2026
_chemical_absolute_configuration rmad
_chemical_formula_moiety 'C26 H23 N O5'
_chemical_formula_sum 'C26 H23 N O5'
_chemical_formula_weight 429.45
_space_group_crystal_system monoclinic
_space_group_IT_number 4
_space_group_name_Hall 'P 2yb'
_space_group_name_H-M_alt 'P 1 21 1'
_atom_sites_solution_hydrogens geom
_atom_sites_solution_primary dual
_audit_creation_date 2024-06-13
_audit_creation_method
;
Olex2 1.5
(compiled 2024.02.16 svn.r378c4104 for OlexSys, GUI svn.r6928)
;
_audit_update_record
;
2025-12-19 deposited with the CCDC.	2026-04-10 downloaded from the CCDC.
;
_cell_angle_alpha 90
_cell_angle_beta 101.6460(10)
_cell_angle_gamma 90
_cell_formula_units_Z 4
_cell_length_a 11.0432(2)
_cell_length_b 12.2637(2)
_cell_length_c 15.3122(2)
_cell_measurement_reflns_used 9699
_cell_measurement_temperature 170.00
_cell_measurement_theta_max 54.882
_cell_measurement_theta_min 4.744
_cell_volume 2031.05(6)
_computing_cell_refinement 'SAINT V8.40B (?, 2016)'
_computing_data_reduction 'SAINT V8.40B (?, 2016)'
_computing_molecular_graphics 'Olex2 1.5 (Dolomanov et al., 2009)'
_computing_publication_material 'Olex2 1.5 (Dolomanov et al., 2009)'
_computing_structure_refinement 'SHELXL 2018/3 (Sheldrick, 2015)'
_computing_structure_solution 'SHELXT  (Sheldrick, 2015)'
_diffrn_ambient_temperature 170.00
_diffrn_measured_fraction_theta_full 0.998
_diffrn_measured_fraction_theta_max 0.998
_diffrn_measurement_device_type 'Bruker D8 Venture'
_diffrn_measurement_method '\f and \w scans'
_diffrn_radiation_type GaK\a
_diffrn_radiation_wavelength 1.34139
_diffrn_reflns_av_R_equivalents 0.0578
_diffrn_reflns_av_unetI/netI 0.0333
_diffrn_reflns_Laue_measured_fraction_full 0.998
_diffrn_reflns_Laue_measured_fraction_max 0.998
_diffrn_reflns_limit_h_max 13
_diffrn_reflns_limit_h_min -13
_diffrn_reflns_limit_k_max 14
_diffrn_reflns_limit_k_min -14
_diffrn_reflns_limit_l_max 18
_diffrn_reflns_limit_l_min -18
_diffrn_reflns_number 49245
_diffrn_reflns_point_group_measured_fraction_full 0.998
_diffrn_reflns_point_group_measured_fraction_max 0.998
_diffrn_reflns_theta_full 53.594
_diffrn_reflns_theta_max 54.899
_diffrn_reflns_theta_min 3.555
_diffrn_source_current 2.86
_diffrn_source_power 0.1995708
_diffrn_source_voltage 69.78
_diffrn_standards_number 0
_exptl_absorpt_coefficient_mu 0.507
_exptl_absorpt_correction_T_max 0.7508
_exptl_absorpt_correction_T_min 0.6456
_exptl_absorpt_correction_type multi-scan
_exptl_absorpt_process_details
;
SADABS-2016/2 (Bruker,2016/2) was used for absorption correction.
wR2(int) was 0.1289 before and 0.0629 after correction.
The Ratio of minimum to maximum transmission is 0.8599.
The \l/2 correction factor is Not present.
;
_exptl_crystal_colour colourless
_exptl_crystal_colour_primary colourless
_exptl_crystal_density_diffrn 1.404
_exptl_crystal_description block
_exptl_crystal_F_000 904
_exptl_crystal_size_max 0.17
_exptl_crystal_size_mid 0.17
_exptl_crystal_size_min 0.05
_refine_diff_density_max 0.243
_refine_diff_density_min -0.212
_refine_diff_density_rms 0.040
_refine_ls_abs_structure_details
;
 Flack x determined using 3150 quotients [(I+)-(I-)]/[(I+)+(I-)]
 (Parsons, Flack and Wagner, Acta Cryst. B69 (2013) 249-259).
;
_refine_ls_abs_structure_Flack 0.47(7)
_refine_ls_extinction_method none
_refine_ls_goodness_of_fit_ref 1.064
_refine_ls_hydrogen_treatment constr
_refine_ls_matrix_type full
_refine_ls_number_parameters 583
_refine_ls_number_reflns 7693
_refine_ls_number_restraints 1
_refine_ls_restrained_S_all 1.064
_refine_ls_R_factor_all 0.0357
_refine_ls_R_factor_gt 0.0320
_refine_ls_shift/su_max 0.002
_refine_ls_shift/su_mean 0.000
_refine_ls_structure_factor_coef Fsqd
_refine_ls_weighting_details 'w=1/[\s^2^(Fo^2^)+(0.0532P)^2^+0.2354P] where P=(Fo^2^+2Fc^2^)/3'
_refine_ls_weighting_scheme calc
_refine_ls_wR_factor_gt 0.0857
_refine_ls_wR_factor_ref 0.0875
_reflns_Friedel_coverage 0.904
_reflns_Friedel_fraction_full 0.998
_reflns_Friedel_fraction_max 0.998
_reflns_number_gt 7107
_reflns_number_total 7693
_reflns_threshold_expression 'I > 2\s(I)'
_cod_data_source_file d6gc01010e2.cif
_cod_data_source_block mj24570_0m
_cod_depositor_comments 'Adding full bibliography for 7251870--7251872.cif.'
_cod_database_code 7251870
_shelx_shelxl_version_number 2018/3
_shelx_space_group_comment
;
The symmetry employed for this shelxl refinement is uniquely defined
by the following loop, which should always be used as a source of
symmetry information in preference to the above space-group names.
They are only intended as comments.
;
_shelx_estimated_absorpt_t_max 0.975
_shelx_estimated_absorpt_t_min 0.919
_olex2_refinement_description
;
1. Fixed Uiso
 At 1.2 times of:
  All C(H) groups, All C(H,H) groups
 At 1.5 times of:
  All C(H,H,H) groups, All O(H) groups
2.a Secondary CH2 refined with riding coordinates:
 C20(H20A,H20B), C21(H21A,H21B), C22(H22A,H22B), C25(H25A,H25B), C20A(H20C,
 H20D), C21A(H21C,H21D), C22A(H22C,H22D), C25A(H25C,H25D)
2.b Aromatic/amide H refined with riding coordinates:
 C5(H5), C6(H6), C7(H7), C8(H8), C15(H15), C16(H16), C17(H17), C18(H18),
 C5A(H5A), C6A(H6A), C7A(H7A), C8A(H8A), C15A(H15A), C16A(H16A), C17A(H17A),
 C18A(H18A)
2.c Idealised Me refined as rotating group:
 C9(H9A,H9B,H9C), C26(H26A,H26B,H26C), C9A(H9AA,H9AB,H9AC), C26A(H26D,H26E,H26F)
2.d Idealised tetrahedral OH refined as rotating group:
 O2(H2), O2A(H2A)
;
_olex2_submission_special_instructions 'No special instructions were received'

loop_
_space_group_symop_operation_xyz
'x, y, z'
'-x, y+1/2, -z'

loop_
_atom_site_label
_atom_site_type_symbol
_atom_site_fract_x
_atom_site_fract_y
_atom_site_fract_z
_atom_site_U_iso_or_equiv
_atom_site_adp_type
_atom_site_occupancy
_atom_site_site_symmetry_order
_atom_site_calc_flag
_atom_site_refinement_flags_posn
_atom_site_refinement_flags_adp
_atom_site_refinement_flags_occupancy
_atom_site_disorder_assembly
_atom_site_disorder_group
O1 O 0.57906(15) 0.34879(14) 0.85771(12) 0.0249(4) Uani 1 1 d . . . . .
O2 O 0.39961(15) 0.44023(14) 0.71048(11) 0.0238(4) Uani 1 1 d . . . . .
H2 H 0.415699 0.506829 0.706896 0.036 Uiso 1 1 calc R U . . .
O3 O 0.20550(14) 0.40728(14) 0.73566(10) 0.0214(4) Uani 1 1 d . . . . .
O4 O -0.06322(16) 0.30898(17) 0.77195(15) 0.0375(5) Uani 1 1 d . . . . .
O5 O 0.06200(17) 0.22993(17) 0.69091(12) 0.0340(5) Uani 1 1 d . . . . .
N1 N 0.62472(18) 0.11914(17) 0.84642(14) 0.0225(5) Uani 1 1 d . . . . .
C1 C 0.5173(2) 0.1644(2) 0.86244(16) 0.0194(5) Uani 1 1 d . . . . .
C2 C 0.4441(2) 0.0840(2) 0.89066(15) 0.0202(5) Uani 1 1 d . . . . .
C3 C 0.5102(2) -0.0173(2) 0.88773(16) 0.0206(5) Uani 1 1 d . . . . .
C4 C 0.6200(2) 0.0077(2) 0.85949(16) 0.0232(5) Uani 1 1 d . . . . .
C5 C 0.7070(2) -0.0713(2) 0.84790(16) 0.0270(6) Uani 1 1 d . . . . .
H5 H 0.780291 -0.051919 0.828129 0.032 Uiso 1 1 calc R U . . .
C6 C 0.6824(3) -0.1784(2) 0.86626(17) 0.0292(6) Uani 1 1 d . . . . .
H6 H 0.740806 -0.233758 0.861197 0.035 Uiso 1 1 calc R U . . .
C7 C 0.5716(3) -0.2059(2) 0.89235(18) 0.0303(6) Uani 1 1 d . . . . .
H7 H 0.555117 -0.280279 0.902689 0.036 Uiso 1 1 calc R U . . .
C8 C 0.4861(2) -0.1284(2) 0.90340(17) 0.0264(6) Uani 1 1 d . . . . .
H8 H 0.411805 -0.148923 0.921300 0.032 Uiso 1 1 calc R U . . .
C9 C 0.7227(2) 0.1715(2) 0.81049(19) 0.0318(6) Uani 1 1 d . . . . .
H9A H 0.701953 0.248477 0.798269 0.048 Uiso 1 1 calc R U . . .
H9B H 0.731185 0.135100 0.755077 0.048 Uiso 1 1 calc R U . . .
H9C H 0.800870 0.166269 0.853975 0.048 Uiso 1 1 calc R U . . .
C10 C 0.4935(2) 0.2819(2) 0.85157(15) 0.0194(5) Uani 1 1 d . . . . .
C11 C 0.3652(2) 0.31536(19) 0.82558(15) 0.0186(5) Uani 1 1 d . . . . .
C12 C 0.2597(2) 0.2717(2) 0.84246(15) 0.0188(5) Uani 1 1 d . . . . .
C13 C 0.2407(2) 0.1798(2) 0.89813(16) 0.0209(5) Uani 1 1 d . . . . .
C14 C 0.3302(2) 0.0964(2) 0.92450(15) 0.0194(5) Uani 1 1 d . . . . .
C15 C 0.3085(2) 0.0205(2) 0.98881(16) 0.0227(5) Uani 1 1 d . . . . .
H15 H 0.369901 -0.032744 1.009864 0.027 Uiso 1 1 calc R U . . .
C16 C 0.2019(2) 0.0207(2) 1.02226(16) 0.0263(5) Uani 1 1 d . . . . .
H16 H 0.190881 -0.031077 1.066128 0.032 Uiso 1 1 calc R U . . .
C17 C 0.1104(2) 0.0971(2) 0.99145(18) 0.0300(6) Uani 1 1 d . . . . .
H17 H 0.034822 0.095742 1.012043 0.036 Uiso 1 1 calc R U . . .
C18 C 0.1298(2) 0.1752(2) 0.93075(18) 0.0270(5) Uani 1 1 d . . . . .
H18 H 0.066819 0.227267 0.910280 0.032 Uiso 1 1 calc R U . . .
C19 C 0.1555(2) 0.3525(2) 0.80285(16) 0.0206(5) Uani 1 1 d . . . . .
C20 C 0.1347(2) 0.4390(2) 0.87059(17) 0.0266(6) Uani 1 1 d . . . . .
H20A H 0.097912 0.404854 0.917768 0.032 Uiso 1 1 calc R U . . .
H20B H 0.076921 0.495495 0.840563 0.032 Uiso 1 1 calc R U . . .
C21 C 0.2595(2) 0.4911(2) 0.91203(18) 0.0279(6) Uani 1 1 d . . . . .
H21A H 0.244594 0.558693 0.943648 0.033 Uiso 1 1 calc R U . . .
H21B H 0.306717 0.440378 0.956520 0.033 Uiso 1 1 calc R U . . .
C22 C 0.3371(2) 0.5187(2) 0.84231(17) 0.0236(5) Uani 1 1 d . . . . .
H22A H 0.304150 0.585468 0.809544 0.028 Uiso 1 1 calc R U . . .
H22B H 0.423601 0.533068 0.872549 0.028 Uiso 1 1 calc R U . . .
C23 C 0.3337(2) 0.4246(2) 0.77689(15) 0.0199(5) Uani 1 1 d . . . . .
C24 C 0.0370(2) 0.2959(2) 0.75456(17) 0.0250(5) Uani 1 1 d . . . . .
C25 C -0.0391(3) 0.1611(3) 0.6456(2) 0.0401(7) Uani 1 1 d . . . . .
H25A H -0.028696 0.145028 0.584170 0.048 Uiso 1 1 calc R U . . .
H25B H -0.119074 0.198933 0.642153 0.048 Uiso 1 1 calc R U . . .
C26 C -0.0371(3) 0.0575(2) 0.6974(2) 0.0417(7) Uani 1 1 d . . . . .
H26A H -0.107761 0.012097 0.670302 0.063 Uiso 1 1 calc R U . . .
H26B H -0.042297 0.074544 0.759100 0.063 Uiso 1 1 calc R U . . .
H26C H 0.039872 0.018115 0.696821 0.063 Uiso 1 1 calc R U . . .
O1A O 0.44102(15) 0.65201(14) 0.64188(12) 0.0250(4) Uani 1 1 d . . . . .
O2A O 0.62348(15) 0.56496(15) 0.79076(11) 0.0230(4) Uani 1 1 d . . . . .
H2A H 0.614007 0.498288 0.800029 0.034 Uiso 1 1 calc R U . . .
O3A O 0.81705(15) 0.59674(14) 0.76346(10) 0.0213(4) Uani 1 1 d . . . . .
O4A O 1.08550(16) 0.68390(18) 0.72429(14) 0.0371(5) Uani 1 1 d . . . . .
O5A O 0.96231(17) 0.77970(18) 0.79586(14) 0.0391(5) Uani 1 1 d . . . . .
N1A N 0.39913(18) 0.88310(18) 0.64832(14) 0.0227(5) Uani 1 1 d . . . . .
C1A C 0.5054(2) 0.8348(2) 0.63121(16) 0.0196(5) Uani 1 1 d . . . . .
C2A C 0.5785(2) 0.91386(19) 0.60114(15) 0.0186(5) Uani 1 1 d . . . . .
C3A C 0.5145(2) 1.0161(2) 0.60317(15) 0.0209(5) Uani 1 1 d . . . . .
C4A C 0.4050(2) 0.9934(2) 0.63371(16) 0.0220(5) Uani 1 1 d . . . . .
C5A C 0.3211(2) 1.0751(2) 0.64638(16) 0.0271(6) Uani 1 1 d . . . . .
H5A H 0.247995 1.057897 0.667182 0.032 Uiso 1 1 calc R U . . .
C6A C 0.3483(3) 1.1806(2) 0.62772(18) 0.0297(6) Uani 1 1 d . . . . .
H6A H 0.291862 1.237094 0.633979 0.036 Uiso 1 1 calc R U . . .
C7A C 0.4583(3) 1.2066(2) 0.59950(18) 0.0303(6) Uani 1 1 d . . . . .
H7A H 0.475922 1.280590 0.588534 0.036 Uiso 1 1 calc R U . . .
C8A C 0.5410(2) 1.1268(2) 0.58748(17) 0.0261(6) Uani 1 1 d . . . . .
H8A H 0.615251 1.145630 0.568801 0.031 Uiso 1 1 calc R U . . .
C9A C 0.3003(2) 0.8323(2) 0.6846(2) 0.0329(6) Uani 1 1 d . . . . .
H9AA H 0.242796 0.795237 0.636659 0.049 Uiso 1 1 calc R U . . .
H9AB H 0.255857 0.888368 0.711185 0.049 Uiso 1 1 calc R U . . .
H9AC H 0.335926 0.779037 0.730388 0.049 Uiso 1 1 calc R U . . .
C10A C 0.5274(2) 0.7177(2) 0.64479(15) 0.0193(5) Uani 1 1 d . . . . .
C11A C 0.6559(2) 0.6827(2) 0.67016(15) 0.0179(5) Uani 1 1 d . . . . .
C12A C 0.7603(2) 0.7243(2) 0.65025(15) 0.0185(5) Uani 1 1 d . . . . .
C13A C 0.7791(2) 0.81371(19) 0.59198(16) 0.0192(5) Uani 1 1 d . . . . .
C14A C 0.6912(2) 0.8983(2) 0.56602(15) 0.0188(5) Uani 1 1 d . . . . .
C15A C 0.7151(2) 0.9741(2) 0.50187(15) 0.0225(5) Uani 1 1 d . . . . .
H15A H 0.655703 1.029215 0.481598 0.027 Uiso 1 1 calc R U . . .
C16A C 0.8215(2) 0.9709(2) 0.46763(16) 0.0260(5) Uani 1 1 d . . . . .
H16A H 0.833787 1.022661 0.424075 0.031 Uiso 1 1 calc R U . . .
C17A C 0.9103(2) 0.8921(2) 0.49692(17) 0.0277(6) Uani 1 1 d . . . . .
H17A H 0.985347 0.891139 0.475631 0.033 Uiso 1 1 calc R U . . .
C18A C 0.8881(2) 0.8149(2) 0.55757(16) 0.0242(5) Uani 1 1 d . . . . .
H18A H 0.948831 0.760515 0.576822 0.029 Uiso 1 1 calc R U . . .
C19A C 0.8654(2) 0.6465(2) 0.69326(16) 0.0211(5) Uani 1 1 d . . . . .
C20A C 0.8869(2) 0.5550(2) 0.62937(17) 0.0256(5) Uani 1 1 d . . . . .
H20C H 0.921642 0.585980 0.580002 0.031 Uiso 1 1 calc R U . . .
H20D H 0.946745 0.501505 0.661671 0.031 Uiso 1 1 calc R U . . .
C21A C 0.7634(2) 0.4980(2) 0.59164(18) 0.0287(6) Uani 1 1 d . . . . .
H21C H 0.780279 0.427594 0.564843 0.034 Uiso 1 1 calc R U . . .
H21D H 0.715087 0.543776 0.543712 0.034 Uiso 1 1 calc R U . . .
C22A C 0.6856(2) 0.4770(2) 0.66293(17) 0.0243(5) Uani 1 1 d . . . . .
H22C H 0.599190 0.460697 0.633474 0.029 Uiso 1 1 calc R U . . .
H22D H 0.718900 0.412945 0.699357 0.029 Uiso 1 1 calc R U . . .
C23A C 0.6882(2) 0.5771(2) 0.72338(15) 0.0190(5) Uani 1 1 d . . . . .
C24A C 0.9852(2) 0.7041(2) 0.73826(17) 0.0253(6) Uani 1 1 d . . . . .
C25A C 1.0678(3) 0.8357(3) 0.8483(2) 0.0375(7) Uani 1 1 d . . . . .
H25C H 1.042580 0.908937 0.865089 0.045 Uiso 1 1 calc R U . . .
H25D H 1.132478 0.844893 0.812570 0.045 Uiso 1 1 calc R U . . .
C26A C 1.1186(4) 0.7717(3) 0.9305(2) 0.0591(10) Uani 1 1 d . . . . .
H26D H 1.138860 0.697749 0.913765 0.089 Uiso 1 1 calc R U . . .
H26E H 1.056708 0.767889 0.968138 0.089 Uiso 1 1 calc R U . . .
H26F H 1.193386 0.807306 0.963423 0.089 Uiso 1 1 calc R U . . .

loop_
_atom_site_aniso_label
_atom_site_aniso_U_11
_atom_site_aniso_U_22
_atom_site_aniso_U_33
_atom_site_aniso_U_23
_atom_site_aniso_U_13
_atom_site_aniso_U_12
O1 0.0238(9) 0.0184(9) 0.0319(10) -0.0007(7) 0.0045(7) -0.0029(7)
O2 0.0285(9) 0.0181(9) 0.0258(9) 0.0035(7) 0.0080(7) -0.0039(7)
O3 0.0215(8) 0.0194(9) 0.0228(8) 0.0064(7) 0.0033(7) 0.0001(7)
O4 0.0207(9) 0.0339(12) 0.0590(13) 0.0045(10) 0.0107(9) 0.0002(8)
O5 0.0292(10) 0.0387(11) 0.0331(10) -0.0048(9) 0.0038(8) -0.0109(8)
N1 0.0217(10) 0.0203(12) 0.0269(11) 0.0016(9) 0.0084(9) 0.0027(8)
C1 0.0196(11) 0.0181(12) 0.0198(12) 0.0015(10) 0.0022(9) 0.0024(9)
C2 0.0223(11) 0.0176(12) 0.0196(11) 0.0005(10) 0.0014(9) -0.0012(9)
C3 0.0249(12) 0.0155(12) 0.0200(12) 0.0006(10) 0.0011(10) 0.0017(9)
C4 0.0287(13) 0.0203(14) 0.0198(12) 0.0013(10) 0.0033(10) 0.0041(10)
C5 0.0316(13) 0.0264(14) 0.0241(13) 0.0001(11) 0.0080(10) 0.0087(11)
C6 0.0390(15) 0.0243(14) 0.0235(13) -0.0010(11) 0.0043(11) 0.0116(11)
C7 0.0431(15) 0.0163(13) 0.0293(13) 0.0007(11) 0.0018(12) 0.0032(11)
C8 0.0317(13) 0.0188(13) 0.0275(13) 0.0027(10) 0.0033(10) 0.0009(10)
C9 0.0294(14) 0.0280(15) 0.0416(16) 0.0040(12) 0.0161(12) 0.0021(11)
C10 0.0224(11) 0.0173(12) 0.0183(11) 0.0011(10) 0.0037(9) -0.0022(10)
C11 0.0228(11) 0.0147(12) 0.0186(11) 0.0009(9) 0.0049(9) -0.0002(9)
C12 0.0201(11) 0.0173(12) 0.0188(11) -0.0008(10) 0.0031(9) 0.0022(9)
C13 0.0230(11) 0.0192(12) 0.0204(12) 0.0007(10) 0.0041(9) -0.0015(10)
C14 0.0216(11) 0.0168(12) 0.0188(11) -0.0010(9) 0.0015(9) -0.0013(9)
C15 0.0264(12) 0.0191(12) 0.0213(12) 0.0018(10) 0.0016(9) -0.0015(10)
C16 0.0339(14) 0.0225(13) 0.0224(12) 0.0047(11) 0.0056(10) -0.0057(11)
C17 0.0311(14) 0.0307(15) 0.0317(14) 0.0038(12) 0.0148(11) -0.0020(11)
C18 0.0255(12) 0.0248(13) 0.0323(14) 0.0045(11) 0.0097(10) 0.0022(10)
C19 0.0203(11) 0.0192(12) 0.0230(12) 0.0028(10) 0.0056(9) -0.0002(9)
C20 0.0270(13) 0.0251(14) 0.0302(13) 0.0024(11) 0.0119(10) 0.0050(10)
C21 0.0368(14) 0.0206(13) 0.0264(13) -0.0047(10) 0.0067(11) 0.0023(11)
C22 0.0262(12) 0.0146(12) 0.0290(13) 0.0015(10) 0.0028(10) 0.0004(10)
C23 0.0195(11) 0.0181(12) 0.0221(12) 0.0022(10) 0.0043(9) -0.0015(9)
C24 0.0228(12) 0.0207(13) 0.0303(13) 0.0081(11) 0.0026(10) 0.0006(10)
C25 0.0388(16) 0.0396(17) 0.0377(16) 0.0014(14) -0.0023(12) -0.0139(13)
C26 0.0405(16) 0.0370(16) 0.0479(17) -0.0052(13) 0.0096(13) -0.0094(13)
O1A 0.0206(8) 0.0221(10) 0.0318(10) 0.0023(8) 0.0044(7) -0.0046(7)
O2A 0.0283(9) 0.0187(9) 0.0241(9) 0.0036(7) 0.0104(7) -0.0015(7)
O3A 0.0199(8) 0.0235(9) 0.0201(8) 0.0033(7) 0.0031(7) -0.0013(6)
O4A 0.0212(9) 0.0409(12) 0.0503(12) 0.0029(10) 0.0103(9) -0.0001(8)
O5A 0.0267(10) 0.0435(12) 0.0449(11) -0.0176(10) 0.0022(8) -0.0055(9)
N1A 0.0208(10) 0.0212(12) 0.0270(11) 0.0040(9) 0.0068(8) 0.0014(8)
C1A 0.0183(11) 0.0223(13) 0.0179(11) 0.0003(10) 0.0033(9) 0.0012(9)
C2A 0.0213(11) 0.0161(12) 0.0168(11) 0.0016(9) 0.0004(9) -0.0002(9)
C3A 0.0237(12) 0.0207(13) 0.0168(12) -0.0010(10) 0.0006(9) 0.0010(10)
C4A 0.0241(12) 0.0217(14) 0.0198(12) -0.0004(10) 0.0034(10) 0.0022(10)
C5A 0.0292(13) 0.0291(14) 0.0232(12) 0.0005(11) 0.0062(10) 0.0076(11)
C6A 0.0382(14) 0.0247(14) 0.0249(13) -0.0035(11) 0.0034(11) 0.0112(11)
C7A 0.0422(15) 0.0159(13) 0.0311(14) -0.0013(11) 0.0034(12) 0.0028(11)
C8A 0.0319(14) 0.0202(13) 0.0255(13) 0.0014(10) 0.0045(11) -0.0003(10)
C9A 0.0245(13) 0.0354(16) 0.0435(16) 0.0093(13) 0.0178(12) 0.0021(11)
C10A 0.0225(12) 0.0185(12) 0.0171(12) 0.0006(10) 0.0043(9) -0.0012(10)
C11A 0.0210(11) 0.0162(12) 0.0165(11) -0.0010(9) 0.0041(9) -0.0020(9)
C12A 0.0214(11) 0.0162(12) 0.0180(12) -0.0021(9) 0.0045(9) 0.0016(9)
C13A 0.0218(11) 0.0171(12) 0.0186(11) -0.0001(9) 0.0035(9) -0.0027(9)
C14A 0.0208(11) 0.0186(12) 0.0163(11) -0.0008(9) 0.0023(9) -0.0044(9)
C15A 0.0272(12) 0.0198(13) 0.0200(12) 0.0041(10) 0.0038(10) -0.0011(10)
C16A 0.0350(14) 0.0237(13) 0.0207(12) 0.0022(10) 0.0085(10) -0.0071(11)
C17A 0.0270(13) 0.0307(15) 0.0281(13) 0.0004(11) 0.0122(10) -0.0052(11)
C18A 0.0249(12) 0.0237(13) 0.0251(12) 0.0022(10) 0.0076(10) 0.0000(10)
C19A 0.0214(11) 0.0198(12) 0.0232(12) 0.0055(10) 0.0069(9) 0.0007(9)
C20A 0.0279(13) 0.0214(13) 0.0296(13) 0.0014(11) 0.0113(10) 0.0054(10)
C21A 0.0366(14) 0.0228(14) 0.0287(13) -0.0035(11) 0.0112(11) 0.0007(11)
C22A 0.0266(13) 0.0183(12) 0.0283(13) -0.0033(10) 0.0064(10) 0.0006(10)
C23A 0.0189(11) 0.0181(12) 0.0196(11) 0.0019(10) 0.0030(9) -0.0011(9)
C24A 0.0222(13) 0.0263(14) 0.0274(13) 0.0071(11) 0.0051(10) 0.0011(10)
C25A 0.0340(15) 0.0372(17) 0.0388(16) -0.0046(13) 0.0011(12) -0.0145(12)
C26A 0.080(3) 0.0329(17) 0.0538(19) 0.0038(15) -0.0124(18) -0.0126(17)

loop_
_atom_type_symbol
_atom_type_description
_atom_type_scat_dispersion_real
_atom_type_scat_dispersion_imag
_atom_type_scat_source
C C 0.0137 0.0067 'International Tables Vol C Tables 4.2.6.8 and 6.1.1.4'
H H 0.0000 0.0000 'International Tables Vol C Tables 4.2.6.8 and 6.1.1.4'
N N 0.0241 0.0134 'International Tables Vol C Tables 4.2.6.8 and 6.1.1.4'
O O 0.0389 0.0241 'International Tables Vol C Tables 4.2.6.8 and 6.1.1.4'

loop_
_geom_angle_atom_site_label_1
_geom_angle_atom_site_label_2
_geom_angle_atom_site_label_3
_geom_angle
_geom_angle_site_symmetry_1
_geom_angle_site_symmetry_3
_geom_angle_publ_flag
C23 O2 H2 109.5 . . ?
C19 O3 C23 103.97(16) . . ?
C24 O5 C25 116.5(2) . . ?
C1 N1 C4 108.3(2) . . ?
C1 N1 C9 128.4(2) . . ?
C4 N1 C9 122.8(2) . . ?
N1 C1 C2 110.1(2) . . ?
N1 C1 C10 121.1(2) . . ?
C2 C1 C10 128.7(2) . . ?
C1 C2 C3 105.6(2) . . ?
C1 C2 C14 129.0(2) . . ?
C3 C2 C14 125.2(2) . . ?
C4 C3 C2 107.2(2) . . ?
C4 C3 C8 117.8(2) . . ?
C8 C3 C2 135.0(2) . . ?
N1 C4 C3 108.7(2) . . ?
N1 C4 C5 128.2(2) . . ?
C5 C4 C3 123.1(2) . . ?
C4 C5 H5 121.2 . . ?
C6 C5 C4 117.6(2) . . ?
C6 C5 H5 121.2 . . ?
C5 C6 H6 119.9 . . ?
C5 C6 C7 120.3(2) . . ?
C7 C6 H6 119.9 . . ?
C6 C7 H7 119.0 . . ?
C8 C7 C6 122.0(3) . . ?
C8 C7 H7 119.0 . . ?
C3 C8 H8 120.4 . . ?
C7 C8 C3 119.1(2) . . ?
C7 C8 H8 120.4 . . ?
N1 C9 H9A 109.5 . . ?
N1 C9 H9B 109.5 . . ?
N1 C9 H9C 109.5 . . ?
H9A C9 H9B 109.5 . . ?
H9A C9 H9C 109.5 . . ?
H9B C9 H9C 109.5 . . ?
O1 C10 C1 121.6(2) . . ?
O1 C10 C11 121.3(2) . . ?
C11 C10 C1 116.8(2) . . ?
C10 C11 C23 119.5(2) . . ?
C12 C11 C10 131.8(2) . . ?
C12 C11 C23 108.5(2) . . ?
C11 C12 C13 130.5(2) . . ?
C11 C12 C19 105.9(2) . . ?
C13 C12 C19 122.8(2) . . ?
C14 C13 C12 123.4(2) . . ?
C18 C13 C12 118.4(2) . . ?
C18 C13 C14 118.2(2) . . ?
C13 C14 C2 124.9(2) . . ?
C15 C14 C2 117.3(2) . . ?
C15 C14 C13 117.8(2) . . ?
C14 C15 H15 118.7 . . ?
C16 C15 C14 122.5(2) . . ?
C16 C15 H15 118.7 . . ?
C15 C16 H16 120.2 . . ?
C15 C16 C17 119.5(2) . . ?
C17 C16 H16 120.2 . . ?
C16 C17 H17 120.2 . . ?
C18 C17 C16 119.7(2) . . ?
C18 C17 H17 120.2 . . ?
C13 C18 H18 119.0 . . ?
C17 C18 C13 121.9(2) . . ?
C17 C18 H18 119.0 . . ?
O3 C19 C12 102.60(17) . . ?
O3 C19 C20 107.10(19) . . ?
O3 C19 C24 106.36(18) . . ?
C20 C19 C12 112.3(2) . . ?
C24 C19 C12 113.2(2) . . ?
C24 C19 C20 114.19(19) . . ?
C19 C20 H20A 109.9 . . ?
C19 C20 H20B 109.9 . . ?
C19 C20 C21 108.85(19) . . ?
H20A C20 H20B 108.3 . . ?
C21 C20 H20A 109.9 . . ?
C21 C20 H20B 109.9 . . ?
C20 C21 H21A 109.1 . . ?
C20 C21 H21B 109.1 . . ?
H21A C21 H21B 107.8 . . ?
C22 C21 C20 112.6(2) . . ?
C22 C21 H21A 109.1 . . ?
C22 C21 H21B 109.1 . . ?
C21 C22 H22A 109.6 . . ?
C21 C22 H22B 109.6 . . ?
H22A C22 H22B 108.1 . . ?
C23 C22 C21 110.3(2) . . ?
C23 C22 H22A 109.6 . . ?
C23 C22 H22B 109.6 . . ?
O2 C23 O3 108.36(18) . . ?
O2 C23 C11 112.13(19) . . ?
O2 C23 C22 115.7(2) . . ?
O3 C23 C11 100.94(18) . . ?
O3 C23 C22 106.90(18) . . ?
C22 C23 C11 111.58(18) . . ?
O4 C24 O5 125.3(2) . . ?
O4 C24 C19 124.6(2) . . ?
O5 C24 C19 110.1(2) . . ?
O5 C25 H25A 110.1 . . ?
O5 C25 H25B 110.1 . . ?
O5 C25 C26 108.2(2) . . ?
H25A C25 H25B 108.4 . . ?
C26 C25 H25A 110.1 . . ?
C26 C25 H25B 110.1 . . ?
C25 C26 H26A 109.5 . . ?
C25 C26 H26B 109.5 . . ?
C25 C26 H26C 109.5 . . ?
H26A C26 H26B 109.5 . . ?
H26A C26 H26C 109.5 . . ?
H26B C26 H26C 109.5 . . ?
C23A O2A H2A 109.5 . . ?
C19A O3A C23A 103.66(16) . . ?
C24A O5A C25A 117.1(2) . . ?
C1A N1A C9A 128.0(2) . . ?
C4A N1A C1A 108.7(2) . . ?
C4A N1A C9A 123.0(2) . . ?
N1A C1A C2A 109.5(2) . . ?
N1A C1A C10A 120.9(2) . . ?
C2A C1A C10A 129.6(2) . . ?
C1A C2A C3A 106.1(2) . . ?
C1A C2A C14A 128.4(2) . . ?
C3A C2A C14A 125.3(2) . . ?
C4A C3A C2A 107.0(2) . . ?
C4A C3A C8A 117.7(2) . . ?
C8A C3A C2A 135.2(2) . . ?
N1A C4A C3A 108.6(2) . . ?
N1A C4A C5A 128.8(2) . . ?
C5A C4A C3A 122.6(2) . . ?
C4A C5A H5A 121.1 . . ?
C6A C5A C4A 117.8(2) . . ?
C6A C5A H5A 121.1 . . ?
C5A C6A H6A 119.4 . . ?
C5A C6A C7A 121.2(2) . . ?
C7A C6A H6A 119.4 . . ?
C6A C7A H7A 119.4 . . ?
C8A C7A C6A 121.2(3) . . ?
C8A C7A H7A 119.4 . . ?
C3A C8A H8A 120.2 . . ?
C7A C8A C3A 119.5(2) . . ?
C7A C8A H8A 120.2 . . ?
N1A C9A H9AA 109.5 . . ?
N1A C9A H9AB 109.5 . . ?
N1A C9A H9AC 109.5 . . ?
H9AA C9A H9AB 109.5 . . ?
H9AA C9A H9AC 109.5 . . ?
H9AB C9A H9AC 109.5 . . ?
O1A C10A C1A 121.8(2) . . ?
O1A C10A C11A 121.1(2) . . ?
C11A C10A C1A 116.8(2) . . ?
C10A C11A C23A 120.0(2) . . ?
C12A C11A C10A 131.1(2) . . ?
C12A C11A C23A 108.7(2) . . ?
C11A C12A C13A 131.0(2) . . ?
C11A C12A C19A 105.9(2) . . ?
C13A C12A C19A 122.66(19) . . ?
C14A C13A C12A 123.2(2) . . ?
C18A C13A C12A 118.4(2) . . ?
C18A C13A C14A 118.3(2) . . ?
C13A C14A C2A 125.1(2) . . ?
C15A C14A C2A 117.5(2) . . ?
C15A C14A C13A 117.4(2) . . ?
C14A C15A H15A 118.7 . . ?
C16A C15A C14A 122.6(2) . . ?
C16A C15A H15A 118.7 . . ?
C15A C16A H16A 120.1 . . ?
C15A C16A C17A 119.8(2) . . ?
C17A C16A H16A 120.1 . . ?
C16A C17A H17A 120.5 . . ?
C18A C17A C16A 119.0(2) . . ?
C18A C17A H17A 120.5 . . ?
C13A C18A H18A 118.7 . . ?
C17A C18A C13A 122.7(2) . . ?
C17A C18A H18A 118.7 . . ?
O3A C19A C12A 102.80(18) . . ?
O3A C19A C20A 107.2(2) . . ?
O3A C19A C24A 106.14(19) . . ?
C20A C19A C12A 112.2(2) . . ?
C24A C19A C12A 114.4(2) . . ?
C24A C19A C20A 113.1(2) . . ?
C19A C20A H20C 109.8 . . ?
C19A C20A H20D 109.8 . . ?
H20C C20A H20D 108.2 . . ?
C21A C20A C19A 109.39(19) . . ?
C21A C20A H20C 109.8 . . ?
C21A C20A H20D 109.8 . . ?
C20A C21A H21C 109.0 . . ?
C20A C21A H21D 109.0 . . ?
C20A C21A C22A 112.9(2) . . ?
H21C C21A H21D 107.8 . . ?
C22A C21A H21C 109.0 . . ?
C22A C21A H21D 109.0 . . ?
C21A C22A H22C 109.6 . . ?
C21A C22A H22D 109.6 . . ?
H22C C22A H22D 108.1 . . ?
C23A C22A C21A 110.3(2) . . ?
C23A C22A H22C 109.6 . . ?
C23A C22A H22D 109.6 . . ?
O2A C23A O3A 108.31(18) . . ?
O2A C23A C11A 112.90(19) . . ?
O2A C23A C22A 114.6(2) . . ?
O3A C23A C11A 100.85(18) . . ?
O3A C23A C22A 106.58(18) . . ?
C11A C23A C22A 112.41(18) . . ?
O4A C24A O5A 124.5(2) . . ?
O4A C24A C19A 124.7(2) . . ?
O5A C24A C19A 110.8(2) . . ?
O5A C25A H25C 109.7 . . ?
O5A C25A H25D 109.7 . . ?
O5A C25A C26A 110.0(3) . . ?
H25C C25A H25D 108.2 . . ?
C26A C25A H25C 109.7 . . ?
C26A C25A H25D 109.7 . . ?
C25A C26A H26D 109.5 . . ?
C25A C26A H26E 109.5 . . ?
C25A C26A H26F 109.5 . . ?
H26D C26A H26E 109.5 . . ?
H26D C26A H26F 109.5 . . ?
H26E C26A H26F 109.5 . . ?

loop_
_geom_bond_atom_site_label_1
_geom_bond_atom_site_label_2
_geom_bond_distance
_geom_bond_site_symmetry_2
_geom_bond_publ_flag
O1 C10 1.241(3) . ?
O2 H2 0.8400 . ?
O2 C23 1.378(3) . ?
O3 C19 1.430(3) . ?
O3 C23 1.445(3) . ?
O4 C24 1.201(3) . ?
O5 C24 1.337(3) . ?
O5 C25 1.458(3) . ?
N1 C1 1.376(3) . ?
N1 C4 1.384(3) . ?
N1 C9 1.459(3) . ?
C1 C2 1.398(3) . ?
C1 C10 1.468(3) . ?
C2 C3 1.446(3) . ?
C2 C14 1.462(3) . ?
C3 C4 1.401(3) . ?
C3 C8 1.418(3) . ?
C4 C5 1.401(3) . ?
C5 H5 0.9500 . ?
C5 C6 1.382(4) . ?
C6 H6 0.9500 . ?
C6 C7 1.403(4) . ?
C7 H7 0.9500 . ?
C7 C8 1.374(4) . ?
C8 H8 0.9500 . ?
C9 H9A 0.9800 . ?
C9 H9B 0.9800 . ?
C9 H9C 0.9800 . ?
C10 C11 1.451(3) . ?
C11 C12 1.354(3) . ?
C11 C23 1.539(3) . ?
C12 C13 1.454(3) . ?
C12 C19 1.546(3) . ?
C13 C14 1.423(3) . ?
C13 C18 1.414(3) . ?
C14 C15 1.410(3) . ?
C15 H15 0.9500 . ?
C15 C16 1.376(4) . ?
C16 H16 0.9500 . ?
C16 C17 1.389(4) . ?
C17 H17 0.9500 . ?
C17 C18 1.381(4) . ?
C18 H18 0.9500 . ?
C19 C20 1.533(3) . ?
C19 C24 1.533(3) . ?
C20 H20A 0.9900 . ?
C20 H20B 0.9900 . ?
C20 C21 1.536(4) . ?
C21 H21A 0.9900 . ?
C21 H21B 0.9900 . ?
C21 C22 1.535(4) . ?
C22 H22A 0.9900 . ?
C22 H22B 0.9900 . ?
C22 C23 1.524(3) . ?
C25 H25A 0.9900 . ?
C25 H25B 0.9900 . ?
C25 C26 1.495(4) . ?
C26 H26A 0.9800 . ?
C26 H26B 0.9800 . ?
C26 H26C 0.9800 . ?
O1A C10A 1.243(3) . ?
O2A H2A 0.8400 . ?
O2A C23A 1.377(3) . ?
O3A C19A 1.430(3) . ?
O3A C23A 1.451(3) . ?
O4A C24A 1.196(3) . ?
O5A C24A 1.338(3) . ?
O5A C25A 1.448(3) . ?
N1A C1A 1.386(3) . ?
N1A C4A 1.375(3) . ?
N1A C9A 1.461(3) . ?
C1A C2A 1.397(3) . ?
C1A C10A 1.464(3) . ?
C2A C3A 1.443(3) . ?
C2A C14A 1.464(3) . ?
C3A C4A 1.410(3) . ?
C3A C8A 1.419(4) . ?
C4A C5A 1.404(4) . ?
C5A H5A 0.9500 . ?
C5A C6A 1.371(4) . ?
C6A H6A 0.9500 . ?
C6A C7A 1.406(4) . ?
C7A H7A 0.9500 . ?
C7A C8A 1.376(4) . ?
C8A H8A 0.9500 . ?
C9A H9AA 0.9800 . ?
C9A H9AB 0.9800 . ?
C9A H9AC 0.9800 . ?
C10A C11A 1.458(3) . ?
C11A C12A 1.351(3) . ?
C11A C23A 1.533(3) . ?
C12A C13A 1.455(3) . ?
C12A C19A 1.543(3) . ?
C13A C14A 1.421(3) . ?
C13A C18A 1.408(3) . ?
C14A C15A 1.416(3) . ?
C15A H15A 0.9500 . ?
C15A C16A 1.380(3) . ?
C16A H16A 0.9500 . ?
C16A C17A 1.385(4) . ?
C17A H17A 0.9500 . ?
C17A C18A 1.382(4) . ?
C18A H18A 0.9500 . ?
C19A C20A 1.538(3) . ?
C19A C24A 1.534(3) . ?
C20A H20C 0.9900 . ?
C20A H20D 0.9900 . ?
C20A C21A 1.537(4) . ?
C21A H21C 0.9900 . ?
C21A H21D 0.9900 . ?
C21A C22A 1.541(3) . ?
C22A H22C 0.9900 . ?
C22A H22D 0.9900 . ?
C22A C23A 1.535(3) . ?
C25A H25C 0.9900 . ?
C25A H25D 0.9900 . ?
C25A C26A 1.492(4) . ?
C26A H26D 0.9800 . ?
C26A H26E 0.9800 . ?
C26A H26F 0.9800 . ?

loop_
_geom_torsion_atom_site_label_1
_geom_torsion_atom_site_label_2
_geom_torsion_atom_site_label_3
_geom_torsion_atom_site_label_4
_geom_torsion
_geom_torsion_site_symmetry_1
_geom_torsion_site_symmetry_2
_geom_torsion_site_symmetry_3
_geom_torsion_site_symmetry_4
_geom_torsion_publ_flag
O1 C10 C11 C12 -154.0(3) . . . . ?
O1 C10 C11 C23 19.5(3) . . . . ?
O3 C19 C20 C21 -61.0(2) . . . . ?
O3 C19 C24 O4 -124.2(3) . . . . ?
O3 C19 C24 O5 56.0(3) . . . . ?
N1 C1 C2 C3 -2.5(3) . . . . ?
N1 C1 C2 C14 172.3(2) . . . . ?
N1 C1 C10 O1 -24.8(4) . . . . ?
N1 C1 C10 C11 149.9(2) . . . . ?
N1 C4 C5 C6 179.3(3) . . . . ?
C1 N1 C4 C3 -2.4(3) . . . . ?
C1 N1 C4 C5 177.7(2) . . . . ?
C1 C2 C3 C4 0.9(3) . . . . ?
C1 C2 C3 C8 -176.5(3) . . . . ?
C1 C2 C14 C13 31.6(4) . . . . ?
C1 C2 C14 C15 -147.6(2) . . . . ?
C1 C10 C11 C12 31.3(4) . . . . ?
C1 C10 C11 C23 -155.2(2) . . . . ?
C2 C1 C10 O1 153.5(2) . . . . ?
C2 C1 C10 C11 -31.8(4) . . . . ?
C2 C3 C4 N1 0.9(3) . . . . ?
C2 C3 C4 C5 -179.2(2) . . . . ?
C2 C3 C8 C7 178.7(3) . . . . ?
C2 C14 C15 C16 -176.7(2) . . . . ?
C3 C2 C14 C13 -154.5(2) . . . . ?
C3 C2 C14 C15 26.2(3) . . . . ?
C3 C4 C5 C6 -0.6(4) . . . . ?
C4 N1 C1 C2 3.1(3) . . . . ?
C4 N1 C1 C10 -178.3(2) . . . . ?
C4 C3 C8 C7 1.4(4) . . . . ?
C4 C5 C6 C7 2.3(4) . . . . ?
C5 C6 C7 C8 -2.1(4) . . . . ?
C6 C7 C8 C3 0.2(4) . . . . ?
C8 C3 C4 N1 178.8(2) . . . . ?
C8 C3 C4 C5 -1.3(4) . . . . ?
C9 N1 C1 C2 175.5(2) . . . . ?
C9 N1 C1 C10 -5.9(4) . . . . ?
C9 N1 C4 C3 -175.3(2) . . . . ?
C9 N1 C4 C5 4.8(4) . . . . ?
C10 C1 C2 C3 179.1(2) . . . . ?
C10 C1 C2 C14 -6.2(4) . . . . ?
C10 C11 C12 C13 4.9(5) . . . . ?
C10 C11 C12 C19 175.0(2) . . . . ?
C10 C11 C23 O2 44.4(3) . . . . ?
C10 C11 C23 O3 159.6(2) . . . . ?
C10 C11 C23 C22 -87.2(3) . . . . ?
C11 C12 C13 C14 -20.6(4) . . . . ?
C11 C12 C13 C18 156.8(3) . . . . ?
C11 C12 C19 O3 24.4(2) . . . . ?
C11 C12 C19 C20 -90.3(2) . . . . ?
C11 C12 C19 C24 138.6(2) . . . . ?
C12 C11 C23 O2 -140.7(2) . . . . ?
C12 C11 C23 O3 -25.5(2) . . . . ?
C12 C11 C23 C22 87.7(2) . . . . ?
C12 C13 C14 C2 -8.3(4) . . . . ?
C12 C13 C14 C15 171.0(2) . . . . ?
C12 C13 C18 C17 -173.0(2) . . . . ?
C12 C19 C20 C21 50.9(3) . . . . ?
C12 C19 C24 O4 123.8(3) . . . . ?
C12 C19 C24 O5 -55.9(3) . . . . ?
C13 C12 C19 O3 -164.6(2) . . . . ?
C13 C12 C19 C20 80.8(3) . . . . ?
C13 C12 C19 C24 -50.4(3) . . . . ?
C13 C14 C15 C16 4.0(4) . . . . ?
C14 C2 C3 C4 -174.1(2) . . . . ?
C14 C2 C3 C8 8.5(5) . . . . ?
C14 C13 C18 C17 4.5(4) . . . . ?
C14 C15 C16 C17 0.8(4) . . . . ?
C15 C16 C17 C18 -3.0(4) . . . . ?
C16 C17 C18 C13 0.3(4) . . . . ?
C18 C13 C14 C2 174.3(2) . . . . ?
C18 C13 C14 C15 -6.4(3) . . . . ?
C19 O3 C23 O2 158.74(19) . . . . ?
C19 O3 C23 C11 40.8(2) . . . . ?
C19 O3 C23 C22 -75.9(2) . . . . ?
C19 C12 C13 C14 170.8(2) . . . . ?
C19 C12 C13 C18 -11.8(3) . . . . ?
C19 C20 C21 C22 44.5(3) . . . . ?
C20 C19 C24 O4 -6.3(4) . . . . ?
C20 C19 C24 O5 173.9(2) . . . . ?
C20 C21 C22 C23 -44.1(3) . . . . ?
C21 C22 C23 O2 179.6(2) . . . . ?
C21 C22 C23 O3 58.8(2) . . . . ?
C21 C22 C23 C11 -50.6(3) . . . . ?
C23 O3 C19 C12 -40.9(2) . . . . ?
C23 O3 C19 C20 77.5(2) . . . . ?
C23 O3 C19 C24 -160.03(19) . . . . ?
C23 C11 C12 C13 -169.1(2) . . . . ?
C23 C11 C12 C19 1.0(3) . . . . ?
C24 O5 C25 C26 -88.0(3) . . . . ?
C24 C19 C20 C21 -178.5(2) . . . . ?
C25 O5 C24 O4 -6.3(4) . . . . ?
C25 O5 C24 C19 173.4(2) . . . . ?
O1A C10A C11A C12A 154.3(2) . . . . ?
O1A C10A C11A C23A -20.9(3) . . . . ?
O3A C19A C20A C21A 60.2(3) . . . . ?
O3A C19A C24A O4A 119.4(3) . . . . ?
O3A C19A C24A O5A -60.1(3) . . . . ?
N1A C1A C2A C3A 2.0(3) . . . . ?
N1A C1A C2A C14A -172.6(2) . . . . ?
N1A C1A C10A O1A 25.0(4) . . . . ?
N1A C1A C10A C11A -149.5(2) . . . . ?
N1A C4A C5A C6A 179.3(3) . . . . ?
C1A N1A C4A C3A 2.4(3) . . . . ?
C1A N1A C4A C5A -176.8(2) . . . . ?
C1A C2A C3A C4A -0.5(3) . . . . ?
C1A C2A C3A C8A 174.9(3) . . . . ?
C1A C2A C14A C13A -31.3(4) . . . . ?
C1A C2A C14A C15A 149.5(2) . . . . ?
C1A C10A C11A C12A -31.3(4) . . . . ?
C1A C10A C11A C23A 153.6(2) . . . . ?
C2A C1A C10A O1A -154.7(2) . . . . ?
C2A C1A C10A C11A 30.8(4) . . . . ?
C2A C3A C4A N1A -1.1(3) . . . . ?
C2A C3A C4A C5A 178.2(2) . . . . ?
C2A C3A C8A C7A -177.1(3) . . . . ?
C2A C14A C15A C16A 176.5(2) . . . . ?
C3A C2A C14A C13A 155.1(2) . . . . ?
C3A C2A C14A C15A -24.2(3) . . . . ?
C3A C4A C5A C6A 0.2(4) . . . . ?
C4A N1A C1A C2A -2.8(3) . . . . ?
C4A N1A C1A C10A 177.4(2) . . . . ?
C4A C3A C8A C7A -2.1(4) . . . . ?
C4A C5A C6A C7A -1.9(4) . . . . ?
C5A C6A C7A C8A 1.7(4) . . . . ?
C6A C7A C8A C3A 0.5(4) . . . . ?
C8A C3A C4A N1A -177.5(2) . . . . ?
C8A C3A C4A C5A 1.8(4) . . . . ?
C9A N1A C1A C2A -176.8(2) . . . . ?
C9A N1A C1A C10A 3.4(4) . . . . ?
C9A N1A C4A C3A 176.8(2) . . . . ?
C9A N1A C4A C5A -2.4(4) . . . . ?
C10A C1A C2A C3A -178.2(2) . . . . ?
C10A C1A C2A C14A 7.2(4) . . . . ?
C10A C11A C12A C13A -4.7(4) . . . . ?
C10A C11A C12A C19A -177.1(2) . . . . ?
C10A C11A C23A O2A -42.5(3) . . . . ?
C10A C11A C23A O3A -157.9(2) . . . . ?
C10A C11A C23A C22A 89.0(2) . . . . ?
C11A C12A C13A C14A 21.5(4) . . . . ?
C11A C12A C13A C18A -156.7(3) . . . . ?
C11A C12A C19A O3A -24.0(2) . . . . ?
C11A C12A C19A C20A 90.8(2) . . . . ?
C11A C12A C19A C24A -138.6(2) . . . . ?
C12A C11A C23A O2A 141.3(2) . . . . ?
C12A C11A C23A O3A 26.0(2) . . . . ?
C12A C11A C23A C22A -87.2(2) . . . . ?
C12A C13A C14A C2A 7.1(4) . . . . ?
C12A C13A C14A C15A -173.7(2) . . . . ?
C12A C13A C18A C17A 175.4(2) . . . . ?
C12A C19A C20A C21A -51.9(3) . . . . ?
C12A C19A C24A O4A -128.0(3) . . . . ?
C12A C19A C24A O5A 52.5(3) . . . . ?
C13A C12A C19A O3A 162.8(2) . . . . ?
C13A C12A C19A C20A -82.4(3) . . . . ?
C13A C12A C19A C24A 48.2(3) . . . . ?
C13A C14A C15A C16A -2.8(4) . . . . ?
C14A C2A C3A C4A 174.3(2) . . . . ?
C14A C2A C3A C8A -10.3(4) . . . . ?
C14A C13A C18A C17A -2.8(4) . . . . ?
C14A C15A C16A C17A -0.8(4) . . . . ?
C15A C16A C17A C18A 2.7(4) . . . . ?
C16A C17A C18A C13A -0.8(4) . . . . ?
C18A C13A C14A C2A -174.8(2) . . . . ?
C18A C13A C14A C15A 4.5(3) . . . . ?
C19A O3A C23A O2A -159.58(19) . . . . ?
C19A O3A C23A C11A -40.8(2) . . . . ?
C19A O3A C23A C22A 76.7(2) . . . . ?
C19A C12A C13A C14A -167.3(2) . . . . ?
C19A C12A C13A C18A 14.6(3) . . . . ?
C19A C20A C21A C22A -42.9(3) . . . . ?
C20A C19A C24A O4A 2.2(4) . . . . ?
C20A C19A C24A O5A -177.4(2) . . . . ?
C20A C21A C22A C23A 42.9(3) . . . . ?
C21A C22A C23A O2A -178.5(2) . . . . ?
C21A C22A C23A O3A -58.7(2) . . . . ?
C21A C22A C23A C11A 50.9(3) . . . . ?
C23A O3A C19A C12A 40.6(2) . . . . ?
C23A O3A C19A C20A -77.8(2) . . . . ?
C23A O3A C19A C24A 161.07(19) . . . . ?
C23A C11A C12A C13A 170.9(2) . . . . ?
C23A C11A C12A C19A -1.5(2) . . . . ?
C24A O5A C25A C26A -86.4(3) . . . . ?
C24A C19A C20A C21A 176.9(2) . . . . ?
C25A O5A C24A O4A -3.9(4) . . . . ?
C25A O5A C24A C19A 175.7(2) . . . . ?
